data_7132175
loop_
_publ_author_name
'Wang, Shutao'
'Gao, Yuan'
'Hu, Yansong'
'Zhou, Jintao'
'Chen, Zhidang'
'Liu, Zhao'
'Zhang, Yuan'

_publ_section_title
;
 Direct annulation between glycine derivatives and thiiranes through
 photoredox/iron cooperative catalysis
;
_journal_name_full 'Chemical Communications'
_journal_paper_doi 10.1039/D3CC04580C
_journal_year 2023
_chemical_formula_moiety 'C18 H18 I N O2 S'
_chemical_formula_sum 'C18 H18 I N O2 S'
_chemical_formula_weight 439.29
_space_group_crystal_system monoclinic
_space_group_IT_number 14
_space_group_name_Hall '-P 2ybc'
_space_group_name_H-M_alt 'P 1 21/c 1'
_atom_sites_solution_hydrogens geom
_atom_sites_solution_primary dual
_audit_creation_date 2022-04-12
_audit_creation_method
;
Olex2 1.3-ac4
(compiled 2019.04.23 svn.r3594 for Rigaku Oxford Diffraction, GUI svn.r5739)
;
_audit_update_record
;
2023-07-22 deposited with the CCDC.	2023-10-03 downloaded from the CCDC.
;
_cell_angle_alpha 90
_cell_angle_beta 91.1858(10)
_cell_angle_gamma 90
_cell_formula_units_Z 4
_cell_length_a 8.96313(11)
_cell_length_b 6.06546(8)
_cell_length_c 32.0458(3)
_cell_measurement_reflns_used 9044
_cell_measurement_temperature 150.00(10)
_cell_measurement_theta_max 77.2750
_cell_measurement_theta_min 2.7510
_cell_volume 1741.81(4)
_computing_cell_refinement 'CrysAlisPro 1.171.41.113a (Rigaku OD, 2021)'
_computing_data_collection 'CrysAlisPro 1.171.41.113a (Rigaku OD, 2021)'
_computing_data_reduction 'CrysAlisPro 1.171.41.113a (Rigaku OD, 2021)'
_computing_molecular_graphics 'Olex2 (Dolomanov et al., 2009)'
_computing_publication_material 'Olex2 (Dolomanov et al., 2009)'
_computing_structure_refinement 'ShelXL (Sheldrick, 2015)'
_computing_structure_solution 'ShelXT (Sheldrick, 2015)'
_diffrn_ambient_environment N~2~
_diffrn_ambient_temperature 150.00(10)
_diffrn_detector 'Hybrid Pixel Array Detector'
_diffrn_detector_area_resol_mean 10.0000
_diffrn_detector_type HyPix
_diffrn_measured_fraction_theta_full 0.991
_diffrn_measured_fraction_theta_max 0.927
_diffrn_measurement_details
;
List of Runs (angles in degrees, time in seconds):

  # Type    Start    End  Width  t~exp~   \w     \q     \k     \f   Frames
#--------------------------------------------------------------------------
  1  \w    -24.00  37.00   0.50    0.05    --   47.57 -37.00-120.00  122
  2  \w    108.00 170.00   0.50    0.05    --  107.75 105.00  90.00  124
  3  \w    -27.00  23.00   0.50    0.05    --   47.57 -19.00   0.00  100
  4  \w    -24.00   1.00   0.50    0.05    --   47.57 -19.00 -30.00   50
  5  \w    -27.00  20.00   0.50    0.05    --   47.57 -19.00 -60.00   94
  6  \w      0.00  26.00   0.50    0.05    --   47.57-105.00 -10.00   52
  7  \w     69.00 100.00   0.50    0.05    --  107.75-105.00 -10.00   62
  8  \w   -101.00 -70.00   0.50    0.05    -- -100.00  77.00  90.00   62
  9  \w    -52.00 -27.00   0.50    0.05    -- -100.00  77.00  90.00   50
 10  \w    -68.00 -28.00   0.50    0.05    -- -100.00  57.00  60.00   80
 11  \w    -66.00 -27.00   0.50    0.05    -- -100.00  57.00  90.00   78
 12  \w    -69.00 -43.00   0.50    0.05    -- -100.00  57.00  30.00   52
 13  \w    -68.00 -29.00   0.50    0.05    -- -100.00  57.00 -60.00   78
 14  \w    -69.00 -27.00   0.50    0.05    -- -100.00  57.00 -90.00   84
 15  \w   -121.00 -87.00   0.50    0.05    -- -100.00 -37.00-180.00   68
 16  \w   -107.00 -56.00   0.50    0.05    -- -100.00 105.00  90.00  102
 17  \w    -78.00  -6.00   0.50    0.05    --  -47.57 105.00  90.00  144
 18  \w   -159.00-134.00   0.50    0.05    -- -100.00 -37.00-180.00   50
 19  \w   -156.00 -95.00   0.50    0.05    -- -100.00-105.00 -10.00  122
 20  \w     36.00  61.00   0.50    0.05    --  107.75 -57.00 150.00   50
 21  \w     46.00  71.00   0.50    0.05    --  107.75 -77.00  30.00   50
 22  \w     38.00  63.00   0.50    0.05    --  107.75 -57.00  30.00   50
 23  \w     35.00  60.00   0.50    0.05    --  107.75 -57.00 120.00   50
 24  \w     35.00  60.00   0.50    0.05    --  107.75 -57.00   0.00   50
;
_diffrn_measurement_device 'four-circle diffractometer'
_diffrn_measurement_device_type 'ROD, Synergy Custom system, HyPix'
_diffrn_measurement_method '\w scans'
_diffrn_orient_matrix_type 'CrysAlisPro convention (1999,Acta A55,543-557)'
_diffrn_orient_matrix_UB_11 -0.1003301000
_diffrn_orient_matrix_UB_12 -0.1878579000
_diffrn_orient_matrix_UB_13 0.0154933000
_diffrn_orient_matrix_UB_21 0.1350224000
_diffrn_orient_matrix_UB_22 -0.1572929000
_diffrn_orient_matrix_UB_23 0.0008244000
_diffrn_orient_matrix_UB_31 0.0355400000
_diffrn_orient_matrix_UB_32 0.0668216000
_diffrn_orient_matrix_UB_33 0.0455133000
_diffrn_radiation_monochromator mirror
_diffrn_radiation_probe x-ray
_diffrn_radiation_type 'Cu K\a'
_diffrn_radiation_wavelength 1.54184
_diffrn_reflns_av_R_equivalents 0.0471
_diffrn_reflns_av_unetI/netI 0.0401
_diffrn_reflns_Laue_measured_fraction_full 0.991
_diffrn_reflns_Laue_measured_fraction_max 0.927
_diffrn_reflns_limit_h_max 11
_diffrn_reflns_limit_h_min -11
_diffrn_reflns_limit_k_max 7
_diffrn_reflns_limit_k_min -7
_diffrn_reflns_limit_l_max 40
_diffrn_reflns_limit_l_min -24
_diffrn_reflns_number 10301
_diffrn_reflns_point_group_measured_fraction_full 0.991
_diffrn_reflns_point_group_measured_fraction_max 0.927
_diffrn_reflns_theta_full 67.684
_diffrn_reflns_theta_max 77.474
_diffrn_reflns_theta_min 2.758
_diffrn_source 'Rotating-anode X-ray tube'
_diffrn_source_type 'Rigaku (Cu) X-ray Source'
_exptl_absorpt_coefficient_mu 15.635
_exptl_absorpt_correction_T_max 1.00000
_exptl_absorpt_correction_T_min 0.32469
_exptl_absorpt_correction_type multi-scan
_exptl_absorpt_process_details
;
CrysAlisPro 1.171.41.113a (Rigaku Oxford Diffraction, 2021)
Empirical absorption correction using spherical harmonics,
implemented in SCALE3 ABSPACK scaling algorithm.
;
_exptl_crystal_colour 'clear light colourless'
_exptl_crystal_colour_lustre clear
_exptl_crystal_colour_modifier light
_exptl_crystal_colour_primary colourless
_exptl_crystal_density_diffrn 1.675
_exptl_crystal_description block
_exptl_crystal_F_000 872
_exptl_crystal_size_max 0.12
_exptl_crystal_size_mid 0.08
_exptl_crystal_size_min 0.07
_refine_diff_density_max 1.118
_refine_diff_density_min -1.381
_refine_diff_density_rms 0.160
_refine_ls_extinction_method none
_refine_ls_goodness_of_fit_ref 1.064
_refine_ls_hydrogen_treatment constr
_refine_ls_matrix_type full
_refine_ls_number_parameters 209
_refine_ls_number_reflns 3442
_refine_ls_number_restraints 0
_refine_ls_restrained_S_all 1.064
_refine_ls_R_factor_all 0.0421
_refine_ls_R_factor_gt 0.0412
_refine_ls_shift/su_max 0.002
_refine_ls_shift/su_mean 0.000
_refine_ls_structure_factor_coef Fsqd
_refine_ls_weighting_details 'w=1/[\s^2^(Fo^2^)+(0.0896P)^2^] where P=(Fo^2^+2Fc^2^)/3'
_refine_ls_weighting_scheme calc
_refine_ls_wR_factor_gt 0.1161
_refine_ls_wR_factor_ref 0.1172
_reflns_Friedel_coverage 0.000
_reflns_number_gt 3296
_reflns_number_total 3442
_reflns_threshold_expression 'I > 2\s(I)'
_cod_data_source_file d3cc04580c2.cif
_cod_data_source_block wangsht_0412-4_auto
_cod_database_code 7132175
_shelx_shelxl_version_number 2018/3
_shelx_space_group_comment
;
The symmetry employed for this shelxl refinement is uniquely defined
by the following loop, which should always be used as a source of
symmetry information in preference to the above space-group names.
They are only intended as comments.
;
_shelx_estimated_absorpt_t_max 0.407
_shelx_estimated_absorpt_t_min 0.256
_reflns_odcompleteness_completeness 99.24
_reflns_odcompleteness_iscentric 1
_reflns_odcompleteness_theta 66.97
_olex2_refinement_description
;
1. Fixed Uiso
 At 1.2 times of:
  All C(H) groups, All C(H,H) groups
 At 1.5 times of:
  All C(H,H,H) groups
2.a Ternary CH refined with riding coordinates:
 C1(H1), C3(H3)
2.b Secondary CH2 refined with riding coordinates:
 C2(H2A,H2B), C17(H17A,H17B)
2.c Aromatic/amide H refined with riding coordinates:
 C5(H5), C6(H6), C8(H8), C9(H9), C11(H11), C12(H12), C13(H13), C14(H14),
 C15(H15)
2.d Idealised Me refined as rotating group:
 C18(H18A,H18B,H18C)
;
_olex2_submission_special_instructions 'No special instructions were received'
_oxdiff_exptl_absorpt_empirical_details
;
Empirical correction (ABSPACK) includes:
- Absorption correction using spherical harmonics
- Frame scaling
;
_oxdiff_exptl_absorpt_empirical_full_max 3.116
_oxdiff_exptl_absorpt_empirical_full_min 0.414

loop_
_space_group_symop_operation_xyz
'x, y, z'
'-x, y+1/2, -z+1/2'
'-x, -y, -z'
'x, -y-1/2, z-1/2'

loop_
_atom_site_label
_atom_site_type_symbol
_atom_site_fract_x
_atom_site_fract_y
_atom_site_fract_z
_atom_site_U_iso_or_equiv
_atom_site_adp_type
_atom_site_occupancy
_atom_site_site_symmetry_order
_atom_site_calc_flag
_atom_site_refinement_flags_posn
_atom_site_refinement_flags_adp
_atom_site_refinement_flags_occupancy
_atom_site_disorder_assembly
_atom_site_disorder_group
I1 I 0.21223(2) 1.18686(3) 0.49573(2) 0.02369(13) Uani 1 1 d . . . . .
S1 S 0.56521(8) 0.53484(13) 0.72006(2) 0.02001(19) Uani 1 1 d . . . . .
O1 O 0.2146(3) 0.7369(5) 0.73211(8) 0.0282(5) Uani 1 1 d . . . . .
O2 O 0.2111(3) 0.4379(4) 0.69052(7) 0.0228(5) Uani 1 1 d . . . . .
N1 N 0.4477(3) 0.6054(5) 0.64585(7) 0.0173(5) Uani 1 1 d . . . . .
C1 C 0.5418(3) 0.4123(5) 0.63993(9) 0.0163(6) Uani 1 1 d . . . . .
H1 H 0.486711 0.306142 0.621362 0.020 Uiso 1 1 calc R . . . .
C2 C 0.5602(4) 0.3072(5) 0.68351(11) 0.0209(7) Uani 1 1 d . . . . .
H2A H 0.653808 0.220904 0.685502 0.025 Uiso 1 1 calc R . . . .
H2B H 0.475260 0.208079 0.689260 0.025 Uiso 1 1 calc R . . . .
C3 C 0.4241(4) 0.6735(5) 0.68836(10) 0.0167(6) Uani 1 1 d . . . . .
H3 H 0.441525 0.836053 0.690330 0.020 Uiso 1 1 calc R . . . .
C4 C 0.3888(3) 0.7281(6) 0.61286(9) 0.0159(6) Uani 1 1 d . . . . .
C5 C 0.3059(3) 0.9198(5) 0.61949(9) 0.0176(6) Uani 1 1 d . . . . .
H5 H 0.284178 0.962843 0.647215 0.021 Uiso 1 1 calc R . . . .
C6 C 0.2549(3) 1.0482(5) 0.58637(10) 0.0193(6) Uani 1 1 d . . . . .
H6 H 0.199733 1.178667 0.591578 0.023 Uiso 1 1 calc R . . . .
C7 C 0.2842(3) 0.9870(6) 0.54569(9) 0.0189(6) Uani 1 1 d . . . . .
C8 C 0.3617(4) 0.7940(5) 0.53820(11) 0.0224(7) Uani 1 1 d . . . . .
H8 H 0.379436 0.749559 0.510312 0.027 Uiso 1 1 calc R . . . .
C9 C 0.4134(4) 0.6660(5) 0.57098(11) 0.0196(7) Uani 1 1 d . . . . .
H9 H 0.466302 0.534009 0.565372 0.023 Uiso 1 1 calc R . . . .
C10 C 0.6907(3) 0.4635(5) 0.62048(9) 0.0175(6) Uani 1 1 d . . . . .
C11 C 0.7513(4) 0.3148(5) 0.59248(11) 0.0211(7) Uani 1 1 d . . . . .
H11 H 0.698017 0.184297 0.585334 0.025 Uiso 1 1 calc R . . . .
C12 C 0.8899(4) 0.3557(7) 0.57472(11) 0.0252(7) Uani 1 1 d . . . . .
H12 H 0.930036 0.253088 0.555562 0.030 Uiso 1 1 calc R . . . .
C13 C 0.9682(4) 0.5436(6) 0.58490(10) 0.0264(7) Uani 1 1 d . . . . .
H13 H 1.062745 0.570216 0.573007 0.032 Uiso 1 1 calc R . . . .
C14 C 0.9092(4) 0.6935(6) 0.61244(13) 0.0270(8) Uani 1 1 d . . . . .
H14 H 0.963359 0.823405 0.619443 0.032 Uiso 1 1 calc R . . . .
C15 C 0.7698(4) 0.6554(6) 0.63016(11) 0.0225(7) Uani 1 1 d . . . . .
H15 H 0.729237 0.760365 0.648768 0.027 Uiso 1 1 calc R . . . .
C16 C 0.2712(3) 0.6227(6) 0.70599(9) 0.0189(6) Uani 1 1 d . . . . .
C17 C 0.0675(4) 0.3772(7) 0.70879(11) 0.0285(7) Uani 1 1 d . . . . .
H17A H -0.004726 0.499851 0.705665 0.034 Uiso 1 1 calc R . . . .
H17B H 0.081093 0.343978 0.738873 0.034 Uiso 1 1 calc R . . . .
C18 C 0.0116(4) 0.1772(6) 0.68579(12) 0.0260(8) Uani 1 1 d . . . . .
H18A H -0.000401 0.211827 0.656037 0.039 Uiso 1 1 calc GR . . . .
H18B H -0.084807 0.132398 0.696910 0.039 Uiso 1 1 calc GR . . . .
H18C H 0.083533 0.056621 0.689386 0.039 Uiso 1 1 calc GR . . . .

loop_
_atom_site_aniso_label
_atom_site_aniso_U_11
_atom_site_aniso_U_22
_atom_site_aniso_U_33
_atom_site_aniso_U_23
_atom_site_aniso_U_13
_atom_site_aniso_U_12
I1 0.02782(18) 0.02955(19) 0.01348(18) 0.00679(6) -0.00455(11) 0.00309(7)
S1 0.0229(4) 0.0246(4) 0.0122(4) 0.0028(3) -0.0062(3) 0.0011(3)
O1 0.0296(13) 0.0344(13) 0.0208(13) -0.0105(10) 0.0043(9) -0.0018(12)
O2 0.0232(11) 0.0258(13) 0.0195(11) -0.0054(9) 0.0022(9) -0.0033(9)
N1 0.0212(12) 0.0217(13) 0.0088(11) 0.0000(10) -0.0012(9) 0.0041(11)
C1 0.0213(14) 0.0160(15) 0.0115(13) 0.0012(11) -0.0025(11) -0.0006(11)
C2 0.0287(18) 0.0196(17) 0.0143(16) 0.0036(10) -0.0029(13) 0.0013(11)
C3 0.0207(16) 0.0190(16) 0.0101(15) 0.0007(10) -0.0031(12) 0.0001(11)
C4 0.0137(14) 0.0240(16) 0.0098(15) 0.0006(12) -0.0024(11) -0.0014(12)
C5 0.0205(13) 0.0206(16) 0.0115(13) -0.0006(11) -0.0032(11) 0.0004(12)
C6 0.0167(13) 0.0226(16) 0.0185(15) 0.0021(12) -0.0049(11) 0.0010(11)
C7 0.0153(13) 0.0264(16) 0.0148(14) 0.0057(12) -0.0048(11) -0.0015(12)
C8 0.0281(18) 0.0282(19) 0.0108(15) 0.0014(11) -0.0029(12) 0.0012(13)
C9 0.0228(16) 0.0217(17) 0.0141(16) -0.0025(11) -0.0036(13) 0.0039(12)
C10 0.0216(14) 0.0177(15) 0.0130(14) 0.0020(11) -0.0050(11) 0.0024(12)
C11 0.0225(17) 0.0230(18) 0.0178(17) -0.0013(11) -0.0014(13) 0.0025(11)
C12 0.0254(17) 0.0342(18) 0.0162(16) 0.0000(14) 0.0016(13) 0.0077(15)
C13 0.0218(15) 0.037(2) 0.0206(16) 0.0078(14) 0.0006(12) 0.0036(14)
C14 0.0241(18) 0.030(2) 0.0265(19) 0.0036(13) -0.0020(15) -0.0074(13)
C15 0.0256(17) 0.0234(16) 0.0185(16) -0.0021(12) -0.0009(13) -0.0027(13)
C16 0.0203(14) 0.0245(16) 0.0117(14) -0.0010(13) -0.0049(11) 0.0014(13)
C17 0.0222(16) 0.0376(19) 0.0259(18) -0.0064(17) 0.0043(13) -0.0057(16)
C18 0.0237(17) 0.033(2) 0.0217(18) -0.0031(13) 0.0022(14) -0.0030(12)

loop_
_atom_type_symbol
_atom_type_description
_atom_type_scat_dispersion_real
_atom_type_scat_dispersion_imag
_atom_type_scat_source
C C 0.0181 0.0091 'International Tables Vol C Tables 4.2.6.8 and 6.1.1.4'
H H 0.0000 0.0000 'International Tables Vol C Tables 4.2.6.8 and 6.1.1.4'
I I -0.3257 6.8362 'International Tables Vol C Tables 4.2.6.8 and 6.1.1.4'
N N 0.0311 0.0180 'International Tables Vol C Tables 4.2.6.8 and 6.1.1.4'
O O 0.0492 0.0322 'International Tables Vol C Tables 4.2.6.8 and 6.1.1.4'
S S 0.3331 0.5567 'International Tables Vol C Tables 4.2.6.8 and 6.1.1.4'

loop_
_geom_angle_atom_site_label_1
_geom_angle_atom_site_label_2
_geom_angle_atom_site_label_3
_geom_angle
_geom_angle_site_symmetry_1
_geom_angle_site_symmetry_3
_geom_angle_publ_flag
C2 S1 C3 89.06(15) . . ?
C16 O2 C17 114.3(2) . . ?
C3 N1 C1 116.7(2) . . ?
C4 N1 C1 122.9(2) . . ?
C4 N1 C3 120.3(3) . . ?
N1 C1 C2 105.4(2) . . ?
N1 C1 C10 113.9(3) . . ?
C10 C1 C2 112.2(3) . . ?
C1 C2 S1 105.75(19) . . ?
N1 C3 S1 106.4(2) . . ?
N1 C3 C16 116.2(3) . . ?
C16 C3 S1 108.7(2) . . ?
N1 C4 C5 121.7(3) . . ?
N1 C4 C9 121.0(3) . . ?
C5 C4 C9 117.3(3) . . ?
C6 C5 C4 121.2(3) . . ?
C7 C6 C5 120.3(3) . . ?
C6 C7 I1 120.1(2) . . ?
C8 C7 I1 120.2(2) . . ?
C8 C7 C6 119.7(3) . . ?
C9 C8 C7 120.4(3) . . ?
C8 C9 C4 121.1(3) . . ?
C11 C10 C1 119.4(3) . . ?
C11 C10 C15 118.8(3) . . ?
C15 C10 C1 121.8(3) . . ?
C10 C11 C12 120.6(3) . . ?
C13 C12 C11 120.2(3) . . ?
C12 C13 C14 119.8(3) . . ?
C13 C14 C15 120.5(3) . . ?
C10 C15 C14 120.1(3) . . ?
O1 C16 O2 124.6(3) . . ?
O1 C16 C3 122.3(3) . . ?
O2 C16 C3 113.0(3) . . ?
O2 C17 C18 107.0(3) . . ?

loop_
_geom_bond_atom_site_label_1
_geom_bond_atom_site_label_2
_geom_bond_distance
_geom_bond_site_symmetry_2
_geom_bond_publ_flag
I1 C7 2.099(3) . ?
S1 C2 1.811(3) . ?
S1 C3 1.812(3) . ?
O1 C16 1.206(4) . ?
O2 C16 1.335(4) . ?
O2 C17 1.472(4) . ?
N1 C1 1.458(4) . ?
N1 C3 1.443(4) . ?
N1 C4 1.388(4) . ?
C1 C2 1.541(4) . ?
C1 C10 1.517(4) . ?
C3 C16 1.525(4) . ?
C4 C5 1.399(5) . ?
C4 C9 1.415(5) . ?
C5 C6 1.387(4) . ?
C6 C7 1.385(4) . ?
C7 C8 1.385(5) . ?
C8 C9 1.378(5) . ?
C10 C11 1.390(4) . ?
C10 C15 1.395(5) . ?
C11 C12 1.400(5) . ?
C12 C13 1.374(6) . ?
C13 C14 1.380(5) . ?
C14 C15 1.402(5) . ?
C17 C18 1.500(5) . ?
